data_4003695
loop_
_publ_author_name
'Fan, Jintai'
'Sarou-Kanian, Vincent'
'Yang, Xiaoyan'
'Diaz-Lopez, Maria'
'Fayon, Franck'
'Kuang, Xiaojun'
'Pitcher, Michael J.'
'Allix, Mathieu'

_publ_section_title
;
 La2Ga3O7.5: A Metastable Ternary Melilite with a Super-Excess of
 Interstitial Oxide Ions Synthesized by Direct Crystallization of the Melt
;
_journal_issue 20
_journal_name_full 'Chemistry of Materials'
_journal_page_first 9016
_journal_page_last 9025
_journal_paper_doi 10.1021/acs.chemmater.0c03441
_journal_volume 32
_journal_year 2020
_chemical_formula_sum 'Ga3 La2 O7.5'
_chemical_formula_weight 607
_space_group_IT_number 46
_space_group_name_Hall 'I 2 -2a'
_space_group_name_H-M_alt 'I m a 2'
_symmetry_cell_setting orthorhombic
_symmetry_Int_Tables_number 46
_symmetry_space_group_name_Hall 'I 2 -2a'
_symmetry_space_group_name_H-M 'I m a 2'
_cell_angle_alpha 90
_cell_angle_beta 90
_cell_angle_gamma 90
_cell_formula_units_Z 8
_cell_length_a 11.4701(4)
_cell_length_b 11.2676(4)
_cell_length_c 10.4804(4)
_cell_measurement_temperature 293
_cell_volume 1354.49(8)
_diffrn_ambient_temperature 293
_diffrn_radiation_probe x-ray
_diffrn_radiation_wavelength 0.41273
_exptl_absorpt_coefficient_mu 5.481
_exptl_crystal_density_diffrn 5.9529
_exptl_crystal_F_000 1448
_pd_instr_location ' ?'
_pd_meas_2theta_range_inc 0.001
_pd_meas_2theta_range_max 49.997
_pd_meas_2theta_range_min 0.500
_pd_meas_number_of_points 49575
_pd_proc_2theta_range_inc 0.001
_pd_proc_2theta_range_max 44.999
_pd_proc_2theta_range_min 0.5
_pd_proc_ls_background_function '16 Legendre polynoms'
_pd_proc_ls_pref_orient_corr none
_pd_proc_ls_profile_function Pseudo-Voigt
_pd_proc_ls_prof_R_factor 0.0621
_pd_proc_ls_prof_wR_expected 0.0210
_pd_proc_ls_prof_wR_factor 0.0749
_refine_diff_density_max 0.76
_refine_diff_density_min -0.93
_refine_ls_goodness_of_fit_all 1.75
_refine_ls_number_constraints 1
_refine_ls_number_parameters 110
_refine_ls_number_restraints 0
_refine_ls_R_factor_all 0.0190
_refine_ls_R_factor_gt 0.0190
_refine_ls_shift/su_max 0.0495
_refine_ls_shift/su_mean 0.0041
_refine_ls_weighting_scheme sigma
_refine_ls_wR_factor_all 0.0239
_refine_ls_wR_factor_gt 0.0239
_cod_data_source_file cm0c03441_si_002.cif
_cod_data_source_block I
_cod_depositor_comments
;
The following automatic conversions were performed:

data item '_diffrn_radiation_probe' value 'X-ray' was changed to
'x-ray' in accordance with the
/home/data/users/saulius/crontab/automatic-downloads/rss-feeds/ACS/lib/dictionaries/cif_core.dic
dictionary named 'cif_core.dic' version 2.4.2 last updated on
2011-04-26.

Automatic conversion script
Id: cif_fix_values 7556 2019-12-06 15:28:31Z antanas 

 Adding full bibliography for 4003695.cif.
;
_cod_original_cell_volume 1354.49(9)
_cod_original_sg_symbol_Hall 'I -2xa;-2ya;2z'
_cod_database_code 4003695

loop_
_space_group_symop_id
_space_group_symop_operation_xyz
1 x,y,z
2 -x,-y,z
3 x,-y+1/2,z+1/2
4 -x,y+1/2,z+1/2
5 x+1/2,y+1/2,z+1/2
6 -x+1/2,-y+1/2,z+1/2
7 x+1/2,-y,z
8 -x+1/2,y,z

loop_
_atom_site_label
_atom_site_type_symbol
_atom_site_fract_x
_atom_site_fract_y
_atom_site_fract_z
_atom_site_adp_type
_atom_site_U_iso_or_equiv
_atom_site_site_symmetry_multiplicity
_atom_site_occupancy
_atom_site_calc_flag
_atom_site_refinement_flags
_atom_site_disorder_assembly
_atom_site_disorder_group
La1 La -0.58720(3) 0.24801(9) 0.484643 Uiso 0.00439(7) 8 1 d . . .
La2 La 0.75 0.08800(8) -0.00635(9) Uiso 0.00500(18) 4 1 d . . .
La3 La 0.75 0.41965(8) -0.04058(9) Uiso 0.0065(2) 4 1 d . . .
Ga1 Ga -0.88405(5) -0.24144(8) 0.21579(9) Uiso 0.00488(15) 8 1 d . . .
Ga2 Ga 0 0 0.2357(2) Uiso 0.0046(3) 4 1 d . . .
Ga3 Ga 0.5 0.5 0.23959(18) Uiso 0.0050(3) 4 1 d . . .
Ga4 Ga 0.75 -0.10413(11) -0.24823(12) Uiso 0.0048(4) 4 1 d . . .
Ga5 Ga 0.25 0.09458(11) 0.24632(13) Uiso 0.0025(3) 4 1 d . . .
O1 O -0.88737(19) -0.2478(3) -0.1111(2) Uiso 0.0042(5) 8 1 d . . .
O2 O -0.4769(3) 0.3671(3) 0.1441(3) Uiso 0.0101(7) 8 1 d . . .
O3 O -0.5377(3) -0.3759(3) -0.3756(3) Uiso 0.0037(6) 8 1 d . . .
O4 O -0.1247(2) -0.0357(2) -0.1581(3) Uiso 0.0048(6) 8 1 d . . .
O5 O -0.8928(2) 0.0645(2) 0.3460(3) Uiso 0.0041(6) 8 1 d . . .
O6 O 0.75 0.2877(3) 0.1322(4) Uiso 0.0128(10) 4 1 d . . .
O7 O 0.75 -0.1260(4) 0.0727(4) Uiso 0.0118(12) 4 1 d . . .
O8 O 0.25 0.2490(5) 0.3241(3) Uiso 0.0050(6) 4 1 d . . .
O9 O 0.25 0.1109(4) 0.5786(4) Uiso 0.0011(9) 4 1 d . . .
O10 O 0.25 -0.0835(3) 0.2274(4) Uiso 0.0056(7) 4 1 d . . .

loop_
_atom_site_aniso_label
_atom_site_aniso_type_symbol
_atom_site_aniso_U_11
_atom_site_aniso_U_22
_atom_site_aniso_U_33
_atom_site_aniso_U_12
_atom_site_aniso_U_13
_atom_site_aniso_U_23
? ? ? ? ? ? ? ?

loop_
_atom_type_symbol
_atom_type_scat_dispersion_real
_atom_type_scat_dispersion_imag
_atom_type_scat_source
Ga 0.2735 0.6104 'International Tables Vol C tables 4.2.6.8 and 6.1.1.1'
La -1.2270 0.9452 'International Tables Vol C tables 4.2.6.8 and 6.1.1.1'
O 0.0018 0.0018 'International Tables Vol C tables 4.2.6.8 and 6.1.1.1'

loop_
_exptl_crystal_face_index_h
_exptl_crystal_face_index_k
_exptl_crystal_face_index_l
_exptl_crystal_face_perp_dist
? ? ? ?

loop_
_geom_angle_atom_site_label_1
_geom_angle_atom_site_label_2
_geom_angle_atom_site_label_3
_geom_angle_site_symmetry_1
_geom_angle_site_symmetry_2
_geom_angle_site_symmetry_3
_geom_angle
_geom_angle_publ_flag
? ? ? ? ? ? ? ?

loop_
_geom_bond_atom_site_label_1
_geom_bond_atom_site_label_2
_geom_bond_site_symmetry_1
_geom_bond_site_symmetry_2
_geom_bond_distance
_geom_bond_publ_flag
La1 O1 . 5_555 2.485(4) ?
La1 O2 . 3_555 2.485(5) ?
La1 O3 . 2_456 2.498(5) ?
La1 O4 . 5_455 2.888(5) ?
La1 O5 . 8_355 2.531(5) ?
La1 O7 . 5_355 2.486(5) ?
La1 O8 . 1_455 2.527(4) ?
La1 O9 . 1_455 2.621(5) ?
La2 O1 . 2_555 2.627(6) ?
La2 O1 . 7_655 2.627(6) ?
La2 O3 . 5_655 2.827(6) ?
La2 O3 . 4_555 2.827(6) ?
La2 O4 . 1_655 2.550(5) ?
La2 O4 . 8_555 2.550(5) ?
La2 O6 . . 2.661(7) ?
La2 O7 . . 2.573(8) ?
La2 O10 . 2_655 2.495(10) ?
La3 O1 . 2_555 2.620(6) ?
La3 O1 . 7_655 2.620(6) ?
La3 O2 . 1_655 3.300(6) ?
La3 O2 . 8_555 3.300(6) ?
La3 O5 . 5_654 2.616(5) ?
La3 O5 . 4_554 2.616(5) ?
La3 O6 . . 2.373(7) ?
La3 O9 . 5_554 2.510(8) ?
La3 O10 . 5_554 2.386(10) ?
Ga1 O1 . 3_545 1.833(5) ?
Ga1 O2 . 7_455 1.919(6) ?
Ga1 O3 . 6_345 1.871(5) ?
Ga1 O6 . 2_555 1.825(4) ?
Ga1 O10 . 1_455 2.342(4) ?
Ga2 O3 . 5_555 1.875(6) ?
Ga2 O3 . 6_445 1.875(6) ?
Ga2 O5 . 1_655 1.826(5) ?
Ga2 O5 . 2_455 1.826(5) ?
Ga3 O2 . 1_655 1.805(5) ?
Ga3 O2 . 2_565 1.805(5) ?
Ga3 O4 . 5_555 1.840(5) ?
Ga3 O4 . 6_555 1.840(5) ?
Ga4 O4 . 1_655 1.880(5) ?
Ga4 O4 . 8_555 1.880(5) ?
Ga4 O8 . 5_544 1.825(9) ?
Ga4 O9 . 2_654 1.807(7) ?
Ga5 O5 . 1_655 1.997(5) ?
Ga5 O5 . 8_455 1.997(5) ?
Ga5 O7 . 2_655 1.888(8) ?
Ga5 O8 . . 1.904(9) ?
Ga5 O10 . . 2.027(6) ?

loop_
_geom_hbond_atom_site_label_D
_geom_hbond_atom_site_label_H
_geom_hbond_atom_site_label_A
_geom_hbond_site_symmetry_D
_geom_hbond_site_symmetry_H
_geom_hbond_site_symmetry_A
_geom_hbond_distance_DH
_geom_hbond_distance_HA
_geom_hbond_distance_DA
_geom_hbond_angle_DHA
_geom_hbond_publ_flag
? ? ? ? ? ? ? ? ? ? ?

loop_
_geom_torsion_atom_site_label_1
_geom_torsion_atom_site_label_2
_geom_torsion_atom_site_label_3
_geom_torsion_atom_site_label_4
_geom_torsion_site_symmetry_1
_geom_torsion_site_symmetry_2
_geom_torsion_site_symmetry_3
_geom_torsion_site_symmetry_4
_geom_torsion
_geom_torsion_publ_flag
? ? ? ? ? ? ? ? ? ?

loop_
_restr_angle_atom_site_label_1
_restr_angle_site_symmetry_1
_restr_angle_atom_site_label_2
_restr_angle_site_symmetry_2
_restr_angle_atom_site_label_3
_restr_angle_site_symmetry_3
_restr_angle_target
_restr_angle_target_weight_param
? ? ? ? ? ? ? ?

loop_
_restr_distance_atom_site_label_1
_restr_distance_site_symmetry_1
_restr_distance_atom_site_label_2
_restr_distance_site_symmetry_2
_restr_distance_target
_restr_distance_target_weight_param
? ? ? ? ? ?

loop_
_restr_equal_angle_atom_site_label_1
_restr_equal_angle_site_symmetry_1
_restr_equal_angle_atom_site_label_2
_restr_equal_angle_site_symmetry_2
_restr_equal_angle_atom_site_label_3
_restr_equal_angle_site_symmetry_3
_restr_equal_angle_class_class_id
_restr_equal_angle_class_target_weight_param
? ? ? ? ? ? ? ?

loop_
_restr_equal_distance_atom_site_label_1
_restr_equal_distance_site_symmetry_1
_restr_equal_distance_atom_site_label_2
_restr_equal_distance_site_symmetry_2
_restr_equal_distance_class_class_id
_restr_equal_distance_class_target_weight_param
? ? ? ? ? ?

loop_
_restr_equal_torsion_atom_site_label_1
_restr_equal_torsion_site_symmetry_1
_restr_equal_torsion_atom_site_label_2
_restr_equal_torsion_site_symmetry_2
_restr_equal_torsion_atom_site_label_3
_restr_equal_torsion_site_symmetry_3
_restr_equal_torsion_atom_site_label_4
_restr_equal_torsion_site_symmetry_4
_restr_equal_torsion_class_class_id
_restr_equal_torsion_class_target_weight_param
? ? ? ? ? ? ? ? ? ?

loop_
_restr_torsion_atom_site_label_1
_restr_torsion_site_symmetry_1
_restr_torsion_atom_site_label_2
_restr_torsion_site_symmetry_2
_restr_torsion_atom_site_label_3
_restr_torsion_site_symmetry_3
_restr_torsion_atom_site_label_4
_restr_torsion_site_symmetry_4
_restr_torsion_angle_target
_restr_torsion_weight_param
? ? ? ? ? ? ? ? ? ?

loop_
_jana_atom_site_adp_c_label
_jana_atom_site_adp_c_type_symbol
_jana_atom_site_adp_c_111
_jana_atom_site_adp_c_112
_jana_atom_site_adp_c_113
_jana_atom_site_adp_c_122
_jana_atom_site_adp_c_123
_jana_atom_site_adp_c_133
_jana_atom_site_adp_c_222
_jana_atom_site_adp_c_223
_jana_atom_site_adp_c_233
_jana_atom_site_adp_c_333
? ? ? ? ? ? ? ? ? ? ? ?

loop_
_jana_atom_site_adp_d_label
_jana_atom_site_adp_d_type_symbol
_jana_atom_site_adp_d_1111
_jana_atom_site_adp_d_1112
_jana_atom_site_adp_d_1113
_jana_atom_site_adp_d_1122
_jana_atom_site_adp_d_1123
_jana_atom_site_adp_d_1133
_jana_atom_site_adp_d_1222
_jana_atom_site_adp_d_1223
_jana_atom_site_adp_d_1233
_jana_atom_site_adp_d_1333
_jana_atom_site_adp_d_2222
_jana_atom_site_adp_d_2223
_jana_atom_site_adp_d_2233
_jana_atom_site_adp_d_2333
_jana_atom_site_adp_d_3333
? ? ? ? ? ? ? ? ? ? ? ? ? ? ? ? ?

loop_
_jana_atom_site_adp_e_label
_jana_atom_site_adp_e_type_symbol
_jana_atom_site_adp_e_11111
_jana_atom_site_adp_e_11112
_jana_atom_site_adp_e_11113
_jana_atom_site_adp_e_11122
_jana_atom_site_adp_e_11123
_jana_atom_site_adp_e_11133
_jana_atom_site_adp_e_11222
_jana_atom_site_adp_e_11223
_jana_atom_site_adp_e_11233
_jana_atom_site_adp_e_11333
_jana_atom_site_adp_e_12222
_jana_atom_site_adp_e_12223
_jana_atom_site_adp_e_12233
_jana_atom_site_adp_e_12333
_jana_atom_site_adp_e_13333
_jana_atom_site_adp_e_22222
_jana_atom_site_adp_e_22223
_jana_atom_site_adp_e_22233
_jana_atom_site_adp_e_22333
_jana_atom_site_adp_e_23333
_jana_atom_site_adp_e_33333
? ? ? ? ? ? ? ? ? ? ? ? ? ? ? ? ? ? ? ? ? ? ?

loop_
_jana_atom_site_adp_f_label
_jana_atom_site_adp_f_type_symbol
_jana_atom_site_adp_f_111111
_jana_atom_site_adp_f_111112
_jana_atom_site_adp_f_111113
_jana_atom_site_adp_f_111122
_jana_atom_site_adp_f_111123
_jana_atom_site_adp_f_111133
_jana_atom_site_adp_f_111222
_jana_atom_site_adp_f_111223
_jana_atom_site_adp_f_111233
_jana_atom_site_adp_f_111333
_jana_atom_site_adp_f_112222
_jana_atom_site_adp_f_112223
_jana_atom_site_adp_f_112233
_jana_atom_site_adp_f_112333
_jana_atom_site_adp_f_113333
_jana_atom_site_adp_f_122222
_jana_atom_site_adp_f_122223
_jana_atom_site_adp_f_122233
_jana_atom_site_adp_f_122333
_jana_atom_site_adp_f_123333
_jana_atom_site_adp_f_133333
_jana_atom_site_adp_f_222222
_jana_atom_site_adp_f_222223
_jana_atom_site_adp_f_222233
_jana_atom_site_adp_f_222333
_jana_atom_site_adp_f_223333
_jana_atom_site_adp_f_233333
_jana_atom_site_adp_f_333333
? ? ? ? ? ? ? ? ? ? ? ? ? ? ? ? ? ? ? ? ? ? ? ? ? ? ? ? ? ?
